data_2001648
loop_
_publ_author_name
'Korber, N.'
'Jansen, M.'

_publ_contact_author
;
Prof. Dr. Martin Jansen
Institut f. Anorg. Chemie Universit\"at Bonn
Gerhard-Domagk-Str. 1
W-5300 Bonn 1
Germany
;
_publ_section_title
;
 <i>N</i>,<i>N</i>'-Dimethylcryptand[2.2.2] diiodide
;
_journal_issue 6
_journal_name_full 'Acta Crystallographica Section C'
_journal_page_first 1220
_journal_page_last 1222
_journal_paper_doi 10.1107/S0108270192012824
_journal_volume 49
_journal_year 1993
_chemical_formula_moiety '(C20 H42 N2 O6 2+), 2(I -)'
_chemical_formula_sum 'C20 H42 I2 N2 O6'
_chemical_formula_weight 660.36
_chemical_name_systematic
;
1,10-Dimethyl-4,7,13,16,21,24-hexaoxa-1,10-diazoniabicyclo[8.8.8]hexacosane
diiodide
;
_space_group_IT_number 15
_symmetry_cell_setting monoclinic
_symmetry_space_group_name_Hall '-C 2yc'
_symmetry_space_group_name_H-M 'C 1 2/c 1'
_audit_creation_method SHELX
_cell_angle_alpha 90.00
_cell_angle_beta 96.07(3)
_cell_angle_gamma 90.00
_cell_formula_units_Z 4
_cell_length_a 21.953(5)
_cell_length_b 8.961(3)
_cell_length_c 13.588(3)
_cell_measurement_reflns_used 25
_cell_measurement_temperature 295.0(5)
_cell_measurement_theta_max 20
_cell_measurement_theta_min 12
_cell_volume 2658.1(12)
_computing_cell_refinement 'CELDIM (CAD-4 software)'
_computing_data_collection 'CAD-4 software (Enraf-Nonius, 1989)'
_computing_data_reduction 'MolEN (Fair, 1990)'
_computing_molecular_graphics 'ORTEP (Johnson, 1971)'
_computing_publication_material 'SHELXL92 (Sheldrick, 1992)'
_computing_structure_refinement 'SHELXL92 (Sheldrick, 1992)'
_computing_structure_solution 'SHELXS86 (Sheldrick, 1986)'
_diffrn_ambient_temperature 295.0(5)
_diffrn_measurement_device 'Enraf-Nonius CAD-4'
_diffrn_measurement_method 'Variable scan speed \w/2\q'
_diffrn_radiation_monochromator graphite
_diffrn_radiation_source 'fine-focus sealed tube'
_diffrn_radiation_type MoK\a
_diffrn_radiation_wavelength 0.71069
_diffrn_reflns_av_R_equivalents 0.0311
_diffrn_reflns_limit_h_max 26
_diffrn_reflns_limit_h_min -25
_diffrn_reflns_limit_k_max 10
_diffrn_reflns_limit_k_min -10
_diffrn_reflns_limit_l_max 0
_diffrn_reflns_limit_l_min -16
_diffrn_reflns_number 4798
_diffrn_reflns_theta_max 25.04
_diffrn_reflns_theta_min 1.87
_diffrn_standards_decay_% 0
_diffrn_standards_interval_time 60
_diffrn_standards_number 2
_exptl_absorpt_coefficient_mu 2.400
_exptl_absorpt_correction_T_max 0.3973
_exptl_absorpt_correction_T_min 0.9114
_exptl_absorpt_correction_type gaussian
_exptl_crystal_colour colourless
_exptl_crystal_density_diffrn 1.650
_exptl_crystal_description prism
_exptl_crystal_F_000 1320
_exptl_crystal_size_max 0.76
_exptl_crystal_size_mid 0.38
_exptl_crystal_size_min 0.18
_refine_diff_density_max 0.753
_refine_diff_density_min -0.873
_refine_ls_extinction_method none
_refine_ls_goodness_of_fit_all 1.144
_refine_ls_goodness_of_fit_obs 1.165
_refine_ls_hydrogen_treatment
;
H atoms riding on their C atoms with a
common isotropic displacement parameter
for both CH~2~ and CH~3~ groups
;
_refine_ls_matrix_type full
_refine_ls_number_parameters 139
_refine_ls_number_reflns 2348
_refine_ls_number_restraints 0
_refine_ls_restrained_S_all 1.144
_refine_ls_restrained_S_obs 1.165
_refine_ls_R_factor_all 0.0320
_refine_ls_R_factor_obs 0.0298
_refine_ls_shift/esd_max -0.002
_refine_ls_shift/esd_mean 0.000
_refine_ls_structure_factor_coef Fsqd
_refine_ls_weighting_details 'w = 1/{\s^2^[Fo^2^+(0.0415P)^2^]+2.0246P} where P=(Fo^2^+2F~c~ ^2^)/3'
_refine_ls_weighting_scheme calc
_refine_ls_wR_factor_all 0.0789
_refine_ls_wR_factor_obs 0.0772
_reflns_number_observed 2178
_reflns_number_total 2348
_reflns_observed_criterion >4\s(F)
_cod_data_source_file sh1028.cif
_cod_data_source_block 222me2i2
_cod_depositor_comments
;
The following automatic conversions were performed:

'_refine_ls_weighting_scheme' value 'calc w =
1/{\s^2^[Fo^2^+(0.0415P)^2^]+2.0246P} where P=(Fo^2^+2F~c~ ^2^)/3'
was changed to 'calc'. New tag '_refine_ls_weighting_details' was
created. The value of the new tag was set to 'w =
1/{\s^2^[Fo^2^+(0.0415P)^2^]+2.0246P} where P=(Fo^2^+2F~c~ ^2^)/3'.

Automatic conversion script
Id: cif_fix_values 3143 2015-03-26 13:38:13Z robertas 
;
_cod_database_code 2001648

loop_
_symmetry_equiv_pos_as_xyz
'x, y, z'
'-x, y, -z+1/2'
'x+1/2, y+1/2, z'
'-x+1/2, y+1/2, -z+1/2'
'-x, -y, -z'
'x, -y, z-1/2'
'-x+1/2, -y+1/2, -z'
'x+1/2, -y+1/2, z-1/2'

loop_
_atom_site_aniso_label
_atom_site_aniso_U_11
_atom_site_aniso_U_22
_atom_site_aniso_U_33
_atom_site_aniso_U_12
_atom_site_aniso_U_13
_atom_site_aniso_U_23
I1 0.0470(2) 0.0615(2) 0.0475(2) 0.00263(8) 0.00413(10) 0.00077(9)
N1 0.0344(12) 0.054(2) 0.0378(13) -0.0024(10) 0.0026(10) 0.0034(11)
O1 0.0416(10) 0.0434(12) 0.0424(10) 0.0002(8) 0.0053(8) 0.0077(9)
O2 0.0719(15) 0.081(2) 0.0416(12) 0.0111(13) 0.0113(10) 0.0116(12)
O3 0.098(2) 0.0434(14) 0.073(2) 0.0011(13) 0.0497(14) 0.0025(12)
C3 0.049(2) 0.033(2) 0.0437(14) 0.0030(12) 0.0032(11) 0.0028(12)
C2 0.0436(15) 0.048(2) 0.046(2) 0.0053(13) 0.0094(12) -0.0001(13)
C1 0.0433(15) 0.059(2) 0.0358(13) -0.0007(13) 0.0107(11) 0.0005(13)
C9 0.048(2) 0.048(2) 0.0362(15) 0.0034(13) 0.0141(13) -0.0015(13)
C4 0.045(2) 0.058(2) 0.067(2) -0.0110(14) 0.0189(14) 0.005(2)
C8 0.079(2) 0.063(2) 0.064(2) 0.018(2) 0.030(2) 0.014(2)
C5 0.083(2) 0.058(2) 0.067(2) 0.000(2) 0.034(2) 0.020(2)
C6 0.086(2) 0.061(2) 0.042(2) -0.009(2) 0.011(2) 0.013(2)
C7 0.077(2) 0.048(2) 0.042(2) -0.001(2) -0.0053(15) 0.0050(15)
C10 0.055(2) 0.081(3) 0.058(2) 0.004(2) -0.020(2) 0.005(2)

loop_
_atom_site_label
_atom_site_fract_x
_atom_site_fract_y
_atom_site_fract_z
_atom_site_U_iso_or_equiv
_atom_site_thermal_displace_type
_atom_site_calc_flag
_atom_site_refinement_flags
_atom_site_occupancy
_atom_site_disorder_group
_atom_site_type_symbol
I1 0.692045(9) 0.52585(3) 0.442933(15) 0.0521(2) Uani d . 1 . I
N1 0.84859(11) 0.5274(3) 0.2598(2) 0.0422(12) Uani d . 1 . N
O1 0.94579(8) 0.7916(2) 0.30043(14) 0.0424(10) Uani d . 1 . O
O2 0.91981(11) 0.2897(3) 0.3783(2) 0.0644(15) Uani d . 1 . O
O3 1.04238(13) 0.3807(3) 0.4065(2) 0.068(2) Uani d . 1 . O
C3 0.96571(13) 0.9144(3) 0.2474(2) 0.042(2) Uani d . 1 . C
H3A 0.95182(13) 1.0065(3) 0.2753(2) 0.066(3) Uiso calc R 1 . H
H3B 0.94830(13) 0.9086(3) 0.1789(2) 0.066(3) Uiso calc R 1 . H
C2 0.88140(13) 0.7954(4) 0.3058(2) 0.0456(15) Uani d . 1 . C
H2A 0.86043(13) 0.8192(4) 0.2413(2) 0.066(3) Uiso calc R 1 . H
H2B 0.87166(13) 0.8721(4) 0.3520(2) 0.066(3) Uiso calc R 1 . H
C1 0.86009(13) 0.6460(4) 0.3394(2) 0.0457(15) Uani d . 1 . C
H1A 0.82248(13) 0.6608(4) 0.3698(2) 0.066(3) Uiso calc R 1 . H
H1B 0.89054(13) 0.6082(4) 0.3903(2) 0.066(3) Uiso calc R 1 . H
C9 1.09355(14) 0.5021(4) 0.2891(2) 0.043(2) Uani d . 1 . C
H9A 1.05989(14) 0.4860(4) 0.2380(2) 0.066(3) Uiso calc R 1 . H
H9B 1.08460(14) 0.5919(4) 0.3248(2) 0.066(3) Uiso calc R 1 . H
C4 0.82518(14) 0.3853(4) 0.3048(3) 0.056(2) Uani d . 1 . C
H4A 0.78346(14) 0.4030(4) 0.3193(3) 0.066(3) Uiso calc R 1 . H
H4B 0.82374(14) 0.3072(4) 0.2552(3) 0.066(3) Uiso calc R 1 . H
C8 1.0965(2) 0.3715(5) 0.3602(3) 0.067(2) Uani d . 1 . C
H8A 1.0983(2) 0.2778(5) 0.3249(3) 0.066(3) Uiso calc R 1 . H
H8B 1.1322(2) 0.3791(5) 0.4085(3) 0.066(3) Uiso calc R 1 . H
C5 0.8612(2) 0.3279(5) 0.3975(3) 0.067(2) Uani d . 1 . C
H5A 0.8632(2) 0.4041(5) 0.4484(3) 0.066(3) Uiso calc R 1 . H
H5B 0.8409(2) 0.2411(5) 0.4215(3) 0.066(3) Uiso calc R 1 . H
C6 0.9592(2) 0.2574(5) 0.4664(2) 0.062(2) Uani d . 1 . C
H6A 0.9464(2) 0.1660(5) 0.4964(2) 0.066(3) Uiso calc R 1 . H
H6B 0.9578(2) 0.3380(5) 0.5138(2) 0.066(3) Uiso calc R 1 . H
C7 1.0222(2) 0.2409(4) 0.4372(2) 0.056(2) Uani d . 1 . C
H7A 1.0495(2) 0.2047(4) 0.4928(2) 0.066(3) Uiso calc R 1 . H
H7B 1.0222(2) 0.1694(4) 0.3836(2) 0.066(3) Uiso calc R 1 . H
C10 0.7975(2) 0.5779(5) 0.1839(3) 0.066(2) Uani d . 1 . C
H10A 0.7864(8) 0.4972(11) 0.1378(12) 0.070(7) Uiso calc R 1 . H
H10B 0.8110(4) 0.6632(18) 0.1480(13) 0.070(7) Uiso calc R 1 . H
H10C 0.7621(4) 0.606(3) 0.2170(3) 0.070(7) Uiso calc R 1 . H

loop_
_atom_type_symbol
_atom_type_description
_atom_type_scat_dispersion_real
_atom_type_scat_dispersion_imag
_atom_type_scat_source
C C 0.0033 0.0016 'International Tables (1992, Vol. C, Tables 4.2.6.8 and 6.1.1.4)'
O O 0.0106 0.0060 'International Tables (1992, Vol. C, Tables 4.2.6.8 and 6.1.1.4)'
N N 0.0061 0.0033 'International Tables (1992, Vol. C, Tables 4.2.6.8 and 6.1.1.4)'
H H 0.0000 0.0000 'International Tables (1992, Vol. C, Tables 4.2.6.8 and 6.1.1.4)'
I I -0.4742 1.8119 'International Tables (1992, Vol. C, Tables 4.2.6.8 and 6.1.1.4)'

loop_
_geom_angle_atom_site_label_1
_geom_angle_atom_site_label_2
_geom_angle_atom_site_label_3
_geom_angle_site_symmetry_1
_geom_angle_site_symmetry_3
_geom_angle
_geom_angle_publ_flag
C9 N1 C10 2_755 . 110.1(3) yes
C9 N1 C1 2_755 . 109.5(2) yes
C10 N1 C1 . . 109.4(3) yes
C9 N1 C4 2_755 . 112.7(2) yes
C10 N1 C4 . . 105.5(3) yes
C1 N1 C4 . . 109.6(2) yes
C3 O1 C2 . . 111.8(2) yes
C5 O2 C6 . . 112.6(3) yes
C8 O3 C7 . . 112.9(3) yes
O1 C3 C3 . 2_755 109.9(2) yes
O1 C2 C1 . . 109.7(2) yes
C2 C1 N1 . . 116.1(2) yes
N1 C9 C8 2_755 . 114.5(3) yes
C5 C4 N1 . . 116.8(3) yes
O3 C8 C9 . . 105.1(3) yes
O2 C5 C4 . . 110.1(3) yes
O2 C6 C7 . . 107.0(3) yes
O3 C7 C6 . . 108.8(3) yes

loop_
_geom_bond_atom_site_label_1
_geom_bond_atom_site_label_2
_geom_bond_site_symmetry_2
_geom_bond_distance
_geom_bond_publ_flag
N1 C9 2_755 1.511(4) yes
N1 C10 . 1.512(4) yes
N1 C1 . 1.519(4) yes
N1 C4 . 1.525(4) yes
O1 C3 . 1.410(4) yes
O1 C2 . 1.424(3) yes
O2 C5 . 1.382(4) yes
O2 C6 . 1.430(4) yes
O3 C8 . 1.404(4) yes
O3 C7 . 1.407(4) yes
C3 C3 2_755 1.500(6) yes
C2 C1 . 1.505(5) yes
C9 C8 . 1.515(5) yes
C4 C5 . 1.505(5) yes
C6 C7 . 1.486(5) yes

loop_
_geom_torsion_atom_site_label_1
_geom_torsion_atom_site_label_2
_geom_torsion_atom_site_label_3
_geom_torsion_atom_site_label_4
_geom_torsion_site_symmetry_1
_geom_torsion_site_symmetry_2
_geom_torsion_site_symmetry_3
_geom_torsion_site_symmetry_4
_geom_torsion
_geom_torsion_publ_flag
C10 N1 C1 C2 . . . . -62.8(3) yes
N1 C1 C2 O1 . . . . -82.5(3) yes
C1 C2 O1 C3 . . . . 165.8(2) yes
C2 O1 C3 C3 . . . 2_755 174.2(3) yes
C10 N1 C4 C5 . . . . -167.6(3) yes
N1 C4 C5 O2 . . . . -62.7(4) yes
C4 C5 O2 C6 . . . . 170.5(3) yes
C5 O2 C6 C7 . . . . -171.6(3) yes
O2 C6 C7 O3 . . . . 67.9(4) yes
C6 C7 O3 C8 . . . . -168.8(3) yes
C7 O3 C8 C9 . . . . 151.6(3) yes
O3 C8 C9 N1 . . . 2_755 172.2(3) yes
